data_7200602
loop_
_publ_author_name
'Zhao, Xia-Xia'
'Ma, Jian-Ping'
'Shen, Da-Zhong'
'Dong, Yu-Bin'
'Huang, Ru-Qi'

_publ_section_title
;
 Bird-like spiro-metallacyclic complexes based on a bent oxadiazole
 bridging ligand
;
_journal_issue 7
_journal_name_full CrystEngComm
_journal_page_first 1281
_journal_paper_doi 10.1039/b818753n
_journal_volume 11
_journal_year 2009
_chemical_formula_sum 'C42 H32 Cd N18 O2 S2'
_chemical_formula_weight 997.38
_chemical_name_systematic
;
?
;
_space_group_IT_number 2
_symmetry_cell_setting triclinic
_symmetry_space_group_name_Hall '-P 1'
_symmetry_space_group_name_H-M 'P -1'
_atom_sites_solution_hydrogens geom
_atom_sites_solution_primary direct
_atom_sites_solution_secondary difmap
_audit_creation_method SHELXL-97
_cell_angle_alpha 111.198(6)
_cell_angle_beta 93.700(7)
_cell_angle_gamma 102.697(7)
_cell_formula_units_Z 1
_cell_length_a 8.184(3)
_cell_length_b 12.132(5)
_cell_length_c 12.476(5)
_cell_measurement_reflns_used 936
_cell_measurement_temperature 298(2)
_cell_measurement_theta_max 19.421
_cell_measurement_theta_min 2.583
_cell_volume 1112.5(8)
_computing_cell_refinement 'Bruker SMART'
_computing_data_collection 'Bruker SMART'
_computing_data_reduction 'Bruker SAINT'
_computing_molecular_graphics 'Bruker SHELXTL'
_computing_publication_material 'Bruker SHELXTL'
_computing_structure_refinement 'SHELXL-97 (Sheldrick, 1997)'
_computing_structure_solution 'SHELXS-97 (Sheldrick, 1990)'
_diffrn_ambient_temperature 298(2)
_diffrn_measured_fraction_theta_full 0.973
_diffrn_measured_fraction_theta_max 0.973
_diffrn_measurement_device_type 'CCD area detector'
_diffrn_measurement_method 'phi and omega scans'
_diffrn_radiation_monochromator graphite
_diffrn_radiation_source 'fine-focus sealed tube'
_diffrn_radiation_type MoK\a
_diffrn_radiation_wavelength 0.71073
_diffrn_reflns_av_R_equivalents 0.0328
_diffrn_reflns_av_sigmaI/netI 0.0830
_diffrn_reflns_limit_h_max 6
_diffrn_reflns_limit_h_min -9
_diffrn_reflns_limit_k_max 14
_diffrn_reflns_limit_k_min -12
_diffrn_reflns_limit_l_max 14
_diffrn_reflns_limit_l_min -14
_diffrn_reflns_number 5377
_diffrn_reflns_theta_full 25.09
_diffrn_reflns_theta_max 25.09
_diffrn_reflns_theta_min 1.77
_exptl_absorpt_coefficient_mu 0.644
_exptl_absorpt_correction_T_max 0.9624
_exptl_absorpt_correction_T_min 0.7604
_exptl_absorpt_correction_type multi-scan
_exptl_absorpt_process_details sadabs
_exptl_crystal_colour colourless
_exptl_crystal_density_diffrn 1.489
_exptl_crystal_density_method 'not measured'
_exptl_crystal_description plan
_exptl_crystal_F_000 506
_exptl_crystal_size_max 0.45
_exptl_crystal_size_mid 0.13
_exptl_crystal_size_min 0.06
_refine_diff_density_max 0.629
_refine_diff_density_min -0.387
_refine_diff_density_rms 0.079
_refine_ls_extinction_method none
_refine_ls_goodness_of_fit_ref 1.012
_refine_ls_hydrogen_treatment constr
_refine_ls_matrix_type full
_refine_ls_number_parameters 295
_refine_ls_number_reflns 3864
_refine_ls_number_restraints 0
_refine_ls_restrained_S_all 1.012
_refine_ls_R_factor_all 0.0779
_refine_ls_R_factor_gt 0.0591
_refine_ls_shift/su_max 0.000
_refine_ls_shift/su_mean 0.000
_refine_ls_structure_factor_coef Fsqd
_refine_ls_weighting_details 'calc w=1/[\s^2^(Fo^2^)+(0.0464P)^2^+0.0000P] where P=(Fo^2^+2Fc^2^)/3'
_refine_ls_weighting_scheme calc
_refine_ls_wR_factor_gt 0.1117
_refine_ls_wR_factor_ref 0.1222
_reflns_number_gt 2996
_reflns_number_total 3864
_reflns_threshold_expression >2sigma(I)
_cod_data_source_file b818753n.txt
_cod_data_source_block 4
_cod_depositor_comments
;
The following automatic conversions were performed:
'_symmetry_cell_setting' value 'Triclinic' changed to 'triclinic'
according to '/home/saulius/struct/CIF-dictionaries/cif_core.dic'
dictionary named 'cif_core.dic' version 2.4.1 from 2010-06-29.

Automatic conversion script
Id: cif_fix_enum 1527 2010-12-29 10:47:43Z saulius 
;
_cod_original_sg_symbol_H-M P-1
_cod_database_code 7200602

loop_
_symmetry_equiv_pos_as_xyz
'x, y, z'
'-x, -y, -z'

loop_
_atom_site_label
_atom_site_type_symbol
_atom_site_fract_x
_atom_site_fract_y
_atom_site_fract_z
_atom_site_U_iso_or_equiv
_atom_site_adp_type
_atom_site_occupancy
_atom_site_symmetry_multiplicity
_atom_site_calc_flag
_atom_site_refinement_flags
_atom_site_disorder_assembly
_atom_site_disorder_group
Cd1 Cd 0.0000 0.5000 0.0000 0.0441(2) Uani 1 2 d S . .
N1 N -0.0032(5) 0.5467(3) 0.2002(3) 0.0471(10) Uani 1 1 d . . .
N2 N -0.0844(5) 0.5849(3) 0.3676(3) 0.0412(10) Uani 1 1 d . . .
N3 N 0.0621(6) 0.5529(4) 0.3798(3) 0.0566(12) Uani 1 1 d . . .
N4 N 0.2773(6) 1.1575(4) 0.6790(3) 0.0557(12) Uani 1 1 d . . .
N5 N 0.3951(6) 1.2107(4) 0.6225(4) 0.0559(12) Uani 1 1 d . . .
N6 N 0.3741(5) 0.8544(3) 0.0833(3) 0.0425(10) Uani 1 1 d . . .
N7 N 0.2452(5) 0.8858(4) 0.0390(3) 0.0510(11) Uani 1 1 d . . .
N8 N 0.1596(6) 0.6962(4) 0.0369(3) 0.0507(11) Uani 1 1 d . . .
N9 N 0.2451(6) 0.4382(5) 0.0154(4) 0.0680(13) Uani 1 1 d . . .
C1 C 0.1209(7) 0.7874(5) 0.0128(4) 0.0534(14) Uani 1 1 d . . .
H1 H 0.0124 0.7810 -0.0204 0.064 Uiso 1 1 calc R . .
C2 C 0.3220(7) 0.7420(4) 0.0815(4) 0.0501(13) Uani 1 1 d . . .
H2 H 0.3897 0.7017 0.1077 0.060 Uiso 1 1 calc R . .
C3 C 0.5430(6) 0.9378(4) 0.1260(4) 0.0498(13) Uani 1 1 d . . .
H3A H 0.5812 0.9650 0.0655 0.060 Uiso 1 1 calc R . .
H3B H 0.6210 0.8945 0.1432 0.060 Uiso 1 1 calc R . .
C4 C 0.5469(6) 1.0481(4) 0.2341(4) 0.0413(11) Uani 1 1 d . . .
C5 C 0.4616(6) 1.0368(4) 0.3235(4) 0.0399(11) Uani 1 1 d . . .
H5 H 0.3935 0.9609 0.3147 0.048 Uiso 1 1 calc R . .
C6 C 0.4763(6) 1.1373(4) 0.4261(4) 0.0432(12) Uani 1 1 d . . .
C7 C 0.5801(6) 1.2503(4) 0.4401(5) 0.0531(14) Uani 1 1 d . . .
H7 H 0.5929 1.3178 0.5093 0.064 Uiso 1 1 calc R . .
C8 C 0.6637(7) 1.2617(5) 0.3510(5) 0.0616(16) Uani 1 1 d . . .
H8 H 0.7318 1.3376 0.3597 0.074 Uiso 1 1 calc R . .
C9 C 0.6476(6) 1.1621(5) 0.2490(5) 0.0538(14) Uani 1 1 d . . .
H9 H 0.7048 1.1714 0.1895 0.065 Uiso 1 1 calc R . .
C10 C 0.3852(6) 1.1269(4) 0.5197(4) 0.0441(12) Uani 1 1 d . . .
C11 C 0.2076(6) 1.0465(4) 0.6063(4) 0.0446(12) Uani 1 1 d . . .
C12 C 0.0806(6) 0.9529(4) 0.6244(4) 0.0424(12) Uani 1 1 d . . .
C13 C 0.0221(7) 0.9808(5) 0.7308(4) 0.0549(14) Uani 1 1 d . . .
H13 H 0.0589 1.0598 0.7876 0.066 Uiso 1 1 calc R . .
C14 C -0.0894(7) 0.8919(5) 0.7517(4) 0.0596(15) Uani 1 1 d . . .
H14 H -0.1255 0.9101 0.8239 0.071 Uiso 1 1 calc R . .
C15 C -0.1490(7) 0.7759(5) 0.6671(4) 0.0516(13) Uani 1 1 d . . .
H15 H -0.2252 0.7164 0.6825 0.062 Uiso 1 1 calc R . .
C16 C -0.0963(6) 0.7463(4) 0.5578(4) 0.0430(12) Uani 1 1 d . . .
C17 C 0.0201(6) 0.8362(4) 0.5378(4) 0.0428(12) Uani 1 1 d . . .
H17 H 0.0578 0.8183 0.4661 0.051 Uiso 1 1 calc R . .
C18 C -0.1749(7) 0.6211(4) 0.4667(4) 0.0502(13) Uani 1 1 d . . .
H18A H -0.1821 0.5619 0.5028 0.060 Uiso 1 1 calc R . .
H18B H -0.2897 0.6174 0.4379 0.060 Uiso 1 1 calc R . .
C19 C -0.1207(7) 0.5808(4) 0.2619(4) 0.0482(13) Uani 1 1 d . . .
H19 H -0.2156 0.5993 0.2347 0.058 Uiso 1 1 calc R . .
C20 C 0.1047(7) 0.5309(5) 0.2765(4) 0.0573(14) Uani 1 1 d . . .
H20 H 0.2023 0.5061 0.2569 0.069 Uiso 1 1 calc R . .
C21 C 0.3238(7) 0.3985(5) 0.0662(5) 0.0571(15) Uani 1 1 d . . .
O1 O 0.2691(4) 1.0199(3) 0.5032(2) 0.0415(8) Uani 1 1 d . . .
S1 S 0.4300(3) 0.3438(2) 0.14040(18) 0.1006(7) Uani 1 1 d . . .

loop_
_atom_site_aniso_label
_atom_site_aniso_U_11
_atom_site_aniso_U_22
_atom_site_aniso_U_33
_atom_site_aniso_U_23
_atom_site_aniso_U_13
_atom_site_aniso_U_12
Cd1 0.0566(4) 0.0390(3) 0.0306(3) 0.0117(2) 0.0039(2) 0.0042(2)
N1 0.052(3) 0.057(3) 0.035(2) 0.018(2) 0.007(2) 0.020(2)
N2 0.050(3) 0.041(2) 0.037(2) 0.0164(18) 0.0110(19) 0.0172(19)
N3 0.068(3) 0.072(3) 0.039(2) 0.020(2) 0.009(2) 0.038(2)
N4 0.076(3) 0.047(3) 0.041(2) 0.009(2) 0.006(2) 0.024(2)
N5 0.072(3) 0.044(3) 0.045(2) 0.008(2) 0.001(2) 0.018(2)
N6 0.047(3) 0.043(2) 0.033(2) 0.0123(18) 0.0036(19) 0.0081(19)
N7 0.054(3) 0.051(3) 0.049(3) 0.025(2) -0.002(2) 0.008(2)
N8 0.055(3) 0.044(3) 0.045(2) 0.014(2) 0.006(2) 0.003(2)
N9 0.062(3) 0.081(4) 0.070(3) 0.034(3) 0.017(3) 0.026(3)
C1 0.051(3) 0.055(3) 0.046(3) 0.016(3) -0.004(3) 0.008(3)
C2 0.059(4) 0.042(3) 0.053(3) 0.022(3) 0.012(3) 0.014(3)
C3 0.044(3) 0.057(3) 0.050(3) 0.027(3) 0.007(2) 0.005(2)
C4 0.037(3) 0.042(3) 0.046(3) 0.020(2) -0.005(2) 0.009(2)
C5 0.036(3) 0.041(3) 0.044(3) 0.022(2) -0.006(2) 0.005(2)
C6 0.044(3) 0.038(3) 0.042(3) 0.011(2) -0.003(2) 0.011(2)
C7 0.048(3) 0.042(3) 0.059(3) 0.011(3) -0.008(3) 0.009(2)
C8 0.053(4) 0.046(3) 0.085(4) 0.030(3) 0.006(3) 0.006(3)
C9 0.053(4) 0.048(3) 0.063(3) 0.029(3) 0.005(3) 0.007(3)
C10 0.048(3) 0.035(3) 0.044(3) 0.010(2) -0.004(2) 0.014(2)
C11 0.053(3) 0.050(3) 0.032(3) 0.012(2) 0.000(2) 0.026(3)
C12 0.042(3) 0.055(3) 0.035(3) 0.015(2) 0.008(2) 0.026(2)
C13 0.056(4) 0.066(4) 0.039(3) 0.009(3) 0.008(3) 0.027(3)
C14 0.066(4) 0.086(4) 0.032(3) 0.017(3) 0.022(3) 0.035(3)
C15 0.050(3) 0.072(4) 0.047(3) 0.031(3) 0.018(3) 0.026(3)
C16 0.048(3) 0.054(3) 0.039(3) 0.022(2) 0.014(2) 0.027(2)
C17 0.053(3) 0.056(3) 0.031(2) 0.021(2) 0.015(2) 0.029(2)
C18 0.061(4) 0.052(3) 0.053(3) 0.029(3) 0.031(3) 0.024(3)
C19 0.051(3) 0.054(3) 0.045(3) 0.023(3) 0.005(3) 0.020(3)
C20 0.061(4) 0.077(4) 0.041(3) 0.020(3) 0.016(3) 0.034(3)
C21 0.054(4) 0.061(4) 0.064(4) 0.024(3) 0.031(3) 0.022(3)
O1 0.049(2) 0.0373(18) 0.0364(18) 0.0104(14) 0.0026(15) 0.0151(15)
S1 0.1075(16) 0.1515(19) 0.1091(15) 0.0887(14) 0.0596(13) 0.0863(14)

loop_
_atom_type_symbol
_atom_type_description
_atom_type_scat_dispersion_real
_atom_type_scat_dispersion_imag
_atom_type_scat_source
C C 0.0033 0.0016 'International Tables Vol C Tables 4.2.6.8 and 6.1.1.4'
H H 0.0000 0.0000 'International Tables Vol C Tables 4.2.6.8 and 6.1.1.4'
N N 0.0061 0.0033 'International Tables Vol C Tables 4.2.6.8 and 6.1.1.4'
O O 0.0106 0.0060 'International Tables Vol C Tables 4.2.6.8 and 6.1.1.4'
S S 0.1246 0.1234 'International Tables Vol C Tables 4.2.6.8 and 6.1.1.4'
Cd Cd -0.8075 1.2024 'International Tables Vol C Tables 4.2.6.8 and 6.1.1.4'

loop_
_geom_angle_atom_site_label_1
_geom_angle_atom_site_label_2
_geom_angle_atom_site_label_3
_geom_angle
_geom_angle_site_symmetry_1
_geom_angle_site_symmetry_3
_geom_angle_publ_flag
N9 Cd1 N9 180.00 2_565 . ?
N9 Cd1 N8 89.74(17) 2_565 . ?
N9 Cd1 N8 90.26(17) . . ?
N9 Cd1 N8 90.26(17) 2_565 2_565 ?
N9 Cd1 N8 89.74(17) . 2_565 ?
N8 Cd1 N8 180.00 . 2_565 ?
N9 Cd1 N1 90.65(16) 2_565 . ?
N9 Cd1 N1 89.35(16) . . ?
N8 Cd1 N1 91.45(13) . . ?
N8 Cd1 N1 88.55(13) 2_565 . ?
N9 Cd1 N1 89.35(16) 2_565 2_565 ?
N9 Cd1 N1 90.65(16) . 2_565 ?
N8 Cd1 N1 88.55(13) . 2_565 ?
N8 Cd1 N1 91.45(13) 2_565 2_565 ?
N1 Cd1 N1 180.00 . 2_565 ?
C19 N1 C20 102.8(4) . . ?
C19 N1 Cd1 128.5(3) . . ?
C20 N1 Cd1 128.3(3) . . ?
C19 N2 N3 110.6(4) . . ?
C19 N2 C18 129.4(5) . . ?
N3 N2 C18 119.9(4) . . ?
C20 N3 N2 101.6(4) . . ?
C11 N4 N5 106.3(4) . . ?
C10 N5 N4 106.3(4) . . ?
C2 N6 N7 110.4(4) . . ?
C2 N6 C3 127.8(5) . . ?
N7 N6 C3 121.8(4) . . ?
C1 N7 N6 101.6(4) . . ?
C2 N8 C1 102.5(4) . . ?
C2 N8 Cd1 126.2(4) . . ?
C1 N8 Cd1 131.1(4) . . ?
C21 N9 Cd1 145.2(4) . . ?
N7 C1 N8 115.7(5) . . ?
N7 C1 H1 122.1 . . ?
N8 C1 H1 122.1 . . ?
N8 C2 N6 109.7(5) . . ?
N8 C2 H2 125.1 . . ?
N6 C2 H2 125.1 . . ?
N6 C3 C4 112.2(4) . . ?
N6 C3 H3A 109.2 . . ?
C4 C3 H3A 109.2 . . ?
N6 C3 H3B 109.2 . . ?
C4 C3 H3B 109.2 . . ?
H3A C3 H3B 107.9 . . ?
C5 C4 C9 118.6(4) . . ?
C5 C4 C3 121.4(4) . . ?
C9 C4 C3 119.8(4) . . ?
C4 C5 C6 121.0(4) . . ?
C4 C5 H5 119.5 . . ?
C6 C5 H5 119.5 . . ?
C5 C6 C7 119.6(5) . . ?
C5 C6 C10 121.4(4) . . ?
C7 C6 C10 119.0(4) . . ?
C8 C7 C6 119.5(5) . . ?
C8 C7 H7 120.3 . . ?
C6 C7 H7 120.3 . . ?
C7 C8 C9 120.8(5) . . ?
C7 C8 H8 119.6 . . ?
C9 C8 H8 119.6 . . ?
C8 C9 C4 120.6(5) . . ?
C8 C9 H9 119.7 . . ?
C4 C9 H9 119.7 . . ?
N5 C10 O1 112.1(4) . . ?
N5 C10 C6 127.9(5) . . ?
O1 C10 C6 120.0(4) . . ?
N4 C11 O1 112.4(4) . . ?
N4 C11 C12 127.7(4) . . ?
O1 C11 C12 119.9(4) . . ?
C13 C12 C17 120.1(5) . . ?
C13 C12 C11 119.1(4) . . ?
C17 C12 C11 120.8(4) . . ?
C14 C13 C12 119.8(5) . . ?
C14 C13 H13 120.1 . . ?
C12 C13 H13 120.1 . . ?
C13 C14 C15 120.6(4) . . ?
C13 C14 H14 119.7 . . ?
C15 C14 H14 119.7 . . ?
C14 C15 C16 120.7(5) . . ?
C14 C15 H15 119.6 . . ?
C16 C15 H15 119.6 . . ?
C17 C16 C15 118.5(4) . . ?
C17 C16 C18 123.3(4) . . ?
C15 C16 C18 118.1(4) . . ?
C16 C17 C12 120.2(4) . . ?
C16 C17 H17 119.9 . . ?
C12 C17 H17 119.9 . . ?
N2 C18 C16 115.0(4) . . ?
N2 C18 H18A 108.5 . . ?
C16 C18 H18A 108.5 . . ?
N2 C18 H18B 108.5 . . ?
C16 C18 H18B 108.5 . . ?
H18A C18 H18B 107.5 . . ?
N2 C19 N1 109.9(5) . . ?
N2 C19 H19 125.0 . . ?
N1 C19 H19 125.0 . . ?
N3 C20 N1 115.0(5) . . ?
N3 C20 H20 122.5 . . ?
N1 C20 H20 122.5 . . ?
N9 C21 S1 178.2(5) . . ?
C11 O1 C10 102.9(3) . . ?

loop_
_geom_bond_atom_site_label_1
_geom_bond_atom_site_label_2
_geom_bond_distance
_geom_bond_site_symmetry_2
_geom_bond_publ_flag
Cd1 N9 2.310(5) 2_565 ?
Cd1 N9 2.310(6) . ?
Cd1 N8 2.312(4) . ?
Cd1 N8 2.312(4) 2_565 ?
Cd1 N1 2.356(4) . ?
Cd1 N1 2.356(4) 2_565 ?
N1 C19 1.315(6) . ?
N1 C20 1.349(6) . ?
N2 C19 1.314(6) . ?
N2 N3 1.355(5) . ?
N2 C18 1.462(5) . ?
N3 C20 1.306(6) . ?
N4 C11 1.294(6) . ?
N4 N5 1.410(6) . ?
N5 C10 1.300(6) . ?
N6 C2 1.327(6) . ?
N6 N7 1.348(5) . ?
N6 C3 1.456(6) . ?
N7 C1 1.307(6) . ?
N8 C2 1.320(6) . ?
N8 C1 1.340(6) . ?
N9 C21 1.164(7) . ?
C1 H1 0.9300 . ?
C2 H2 0.9300 . ?
C3 C4 1.510(6) . ?
C3 H3A 0.9700 . ?
C3 H3B 0.9700 . ?
C4 C5 1.386(6) . ?
C4 C9 1.386(6) . ?
C5 C6 1.387(6) . ?
C5 H5 0.9300 . ?
C6 C7 1.388(6) . ?
C6 C10 1.454(6) . ?
C7 C8 1.376(7) . ?
C7 H7 0.9300 . ?
C8 C9 1.376(7) . ?
C8 H8 0.9300 . ?
C9 H9 0.9300 . ?
C10 O1 1.367(5) . ?
C11 O1 1.366(5) . ?
C11 C12 1.455(7) . ?
C12 C13 1.391(6) . ?
C12 C17 1.391(6) . ?
C13 C14 1.366(7) . ?
C13 H13 0.9300 . ?
C14 C15 1.376(7) . ?
C14 H14 0.9300 . ?
C15 C16 1.401(6) . ?
C15 H15 0.9300 . ?
C16 C17 1.390(6) . ?
C16 C18 1.497(6) . ?
C17 H17 0.9300 . ?
C18 H18A 0.9700 . ?
C18 H18B 0.9700 . ?
C19 H19 0.9300 . ?
C20 H20 0.9300 . ?
C21 S1 1.627(7) . ?

loop_
_geom_torsion_atom_site_label_1
_geom_torsion_atom_site_label_2
_geom_torsion_atom_site_label_3
_geom_torsion_atom_site_label_4
_geom_torsion
_geom_torsion_site_symmetry_1
_geom_torsion_site_symmetry_2
_geom_torsion_site_symmetry_3
_geom_torsion_site_symmetry_4
_geom_torsion_publ_flag
N9 Cd1 N1 C19 6.4(4) 2_565 . . . ?
N9 Cd1 N1 C19 -173.6(4) . . . . ?
N8 Cd1 N1 C19 96.1(4) . . . . ?
N8 Cd1 N1 C19 -83.9(4) 2_565 . . . ?
N1 Cd1 N1 C19 -145(100) 2_565 . . . ?
N9 Cd1 N1 C20 177.5(4) 2_565 . . . ?
N9 Cd1 N1 C20 -2.5(4) . . . . ?
N8 Cd1 N1 C20 -92.7(4) . . . . ?
N8 Cd1 N1 C20 87.3(4) 2_565 . . . ?
N1 Cd1 N1 C20 26(100) 2_565 . . . ?
C19 N2 N3 C20 -0.1(5) . . . . ?
C18 N2 N3 C20 -178.3(4) . . . . ?
C11 N4 N5 C10 0.4(5) . . . . ?
C2 N6 N7 C1 0.0(5) . . . . ?
C3 N6 N7 C1 -179.7(4) . . . . ?
N9 Cd1 N8 C2 163.8(4) 2_565 . . . ?
N9 Cd1 N8 C2 -16.2(4) . . . . ?
N8 Cd1 N8 C2 -15(66) 2_565 . . . ?
N1 Cd1 N8 C2 73.2(4) . . . . ?
N1 Cd1 N8 C2 -106.8(4) 2_565 . . . ?
N9 Cd1 N8 C1 -21.6(4) 2_565 . . . ?
N9 Cd1 N8 C1 158.4(4) . . . . ?
N8 Cd1 N8 C1 160(66) 2_565 . . . ?
N1 Cd1 N8 C1 -112.3(4) . . . . ?
N1 Cd1 N8 C1 67.7(4) 2_565 . . . ?
N9 Cd1 N9 C21 -165(100) 2_565 . . . ?
N8 Cd1 N9 C21 118.9(8) . . . . ?
N8 Cd1 N9 C21 -61.1(8) 2_565 . . . ?
N1 Cd1 N9 C21 27.4(8) . . . . ?
N1 Cd1 N9 C21 -152.6(8) 2_565 . . . ?
N6 N7 C1 N8 0.1(6) . . . . ?
C2 N8 C1 N7 -0.1(6) . . . . ?
Cd1 N8 C1 N7 -175.6(3) . . . . ?
C1 N8 C2 N6 0.1(5) . . . . ?
Cd1 N8 C2 N6 175.9(3) . . . . ?
N7 N6 C2 N8 -0.1(5) . . . . ?
C3 N6 C2 N8 179.6(4) . . . . ?
C2 N6 C3 C4 -112.3(5) . . . . ?
N7 N6 C3 C4 67.3(5) . . . . ?
N6 C3 C4 C5 42.9(6) . . . . ?
N6 C3 C4 C9 -142.0(5) . . . . ?
C9 C4 C5 C6 0.0(7) . . . . ?
C3 C4 C5 C6 175.1(4) . . . . ?
C4 C5 C6 C7 -1.0(7) . . . . ?
C4 C5 C6 C10 179.0(4) . . . . ?
C5 C6 C7 C8 1.5(8) . . . . ?
C10 C6 C7 C8 -178.5(5) . . . . ?
C6 C7 C8 C9 -1.0(8) . . . . ?
C7 C8 C9 C4 -0.1(8) . . . . ?
C5 C4 C9 C8 0.6(8) . . . . ?
C3 C4 C9 C8 -174.6(5) . . . . ?
N4 N5 C10 O1 -0.4(5) . . . . ?
N4 N5 C10 C6 177.6(5) . . . . ?
C5 C6 C10 N5 175.4(5) . . . . ?
C7 C6 C10 N5 -4.6(8) . . . . ?
C5 C6 C10 O1 -6.8(7) . . . . ?
C7 C6 C10 O1 173.2(4) . . . . ?
N5 N4 C11 O1 -0.2(5) . . . . ?
N5 N4 C11 C12 178.3(5) . . . . ?
N4 C11 C12 C13 0.1(8) . . . . ?
O1 C11 C12 C13 178.6(4) . . . . ?
N4 C11 C12 C17 -178.7(5) . . . . ?
O1 C11 C12 C17 -0.2(7) . . . . ?
C17 C12 C13 C14 2.7(8) . . . . ?
C11 C12 C13 C14 -176.1(5) . . . . ?
C12 C13 C14 C15 -2.2(8) . . . . ?
C13 C14 C15 C16 0.2(8) . . . . ?
C14 C15 C16 C17 1.2(7) . . . . ?
C14 C15 C16 C18 -175.8(5) . . . . ?
C15 C16 C17 C12 -0.7(7) . . . . ?
C18 C16 C17 C12 176.2(5) . . . . ?
C13 C12 C17 C16 -1.3(7) . . . . ?
C11 C12 C17 C16 177.5(4) . . . . ?
C19 N2 C18 C16 -103.1(6) . . . . ?
N3 N2 C18 C16 74.7(5) . . . . ?
C17 C16 C18 N2 18.8(7) . . . . ?
C15 C16 C18 N2 -164.4(4) . . . . ?
N3 N2 C19 N1 0.0(5) . . . . ?
C18 N2 C19 N1 178.0(4) . . . . ?
C20 N1 C19 N2 0.1(5) . . . . ?
Cd1 N1 C19 N2 172.9(3) . . . . ?
N2 N3 C20 N1 0.1(6) . . . . ?
C19 N1 C20 N3 -0.1(6) . . . . ?
Cd1 N1 C20 N3 -173.0(3) . . . . ?
Cd1 N9 C21 S1 -12(19) . . . . ?
N4 C11 O1 C10 0.0(5) . . . . ?
C12 C11 O1 C10 -178.7(4) . . . . ?
N5 C10 O1 C11 0.3(5) . . . . ?
C6 C10 O1 C11 -177.9(4) . . . . ?
